data_2234278
loop_
_publ_author_name
'Hill, Tania N.'
'Mangwaela, Moeketsi S.'
'Steyl, Gideon'

_publ_section_title
;
 5-(Phenyldiazenyl)tropolone
;
_journal_coeditor_code IS5073
_journal_issue 4
_journal_name_full 'Acta Crystallographica Section E'
_journal_page_first o941
_journal_paper_doi 10.1107/S1600536812008677
_journal_volume 68
_journal_year 2012
_chemical_formula_iupac 'C13 H10 N2 O2'
_chemical_formula_moiety 'C13 H10 N2 O2'
_chemical_formula_sum 'C13 H10 N2 O2'
_chemical_formula_weight 226.23
_chemical_name_common
;
5-(Phenyldiazenyl)tropolone
;
_chemical_name_systematic
;
(<i>E</i>)-2-hydroxy-5-(phenyldiazenyl)cyclohepta-2,4,6-trien-1-one
;
_space_group_IT_number 14
_symmetry_cell_setting monoclinic
_symmetry_space_group_name_Hall '-P 2ybc'
_symmetry_space_group_name_H-M 'P 1 21/c 1'
_audit_creation_method 'WinGX routine CIF_UPDATE'
_cell_angle_alpha 90
_cell_angle_beta 122.255(2)
_cell_angle_gamma 90
_cell_formula_units_Z 4
_cell_length_a 6.2838(2)
_cell_length_b 24.8474(13)
_cell_length_c 8.0478(3)
_cell_measurement_reflns_used 1666
_cell_measurement_temperature 100(2)
_cell_measurement_theta_max 24.91
_cell_measurement_theta_min 3.28
_cell_volume 1062.64(8)
_computing_cell_refinement 'SAINT-Plus (Bruker, 2004)'
_computing_data_collection 'APEX2 (Bruker, 2005)'
_computing_data_reduction 'SAINT-Plus (Bruker, 2004)'
_computing_molecular_graphics 'DIAMOND (Brandenburg & Putz, 2005)'
_computing_publication_material 'WinGX (Farrugia, 1999)'
_computing_structure_refinement 'SHELXL97 (Sheldrick, 2008)'
_computing_structure_solution 'SHELXS97 (Sheldrick, 2008)'
_diffrn_ambient_temperature 100(2)
_diffrn_detector_area_resol_mean 512
_diffrn_measured_fraction_theta_full 0.997
_diffrn_measured_fraction_theta_max 0.997
_diffrn_measurement_device_type 'Bruker X8 APEXII 4K KappaCCD'
_diffrn_measurement_method '\f and \w scans'
_diffrn_radiation_monochromator graphite
_diffrn_radiation_source 'sealed tube'
_diffrn_radiation_type MoK\a
_diffrn_radiation_wavelength 0.71073
_diffrn_reflns_av_R_equivalents 0.0499
_diffrn_reflns_limit_h_max 8
_diffrn_reflns_limit_h_min -8
_diffrn_reflns_limit_k_max 32
_diffrn_reflns_limit_k_min -31
_diffrn_reflns_limit_l_max 10
_diffrn_reflns_limit_l_min -10
_diffrn_reflns_number 10621
_diffrn_reflns_theta_full 28.39
_diffrn_reflns_theta_max 28.39
_diffrn_reflns_theta_min 3.1
_diffrn_standards_decay_% 0
_diffrn_standards_interval_count 0
_diffrn_standards_number 0
_exptl_absorpt_coefficient_mu 0.098
_exptl_absorpt_correction_T_max 0.9951
_exptl_absorpt_correction_T_min 0.9666
_exptl_absorpt_correction_type multi-scan
_exptl_absorpt_process_details
;
(SADABS; Bruker, 2004)
;
_exptl_crystal_colour red
_exptl_crystal_density_diffrn 1.414
_exptl_crystal_density_method 'not measured'
_exptl_crystal_description plate
_exptl_crystal_F_000 472
_exptl_crystal_size_max 0.35
_exptl_crystal_size_mid 0.32
_exptl_crystal_size_min 0.05
_refine_diff_density_max 0.381
_refine_diff_density_min -0.243
_refine_ls_extinction_method none
_refine_ls_goodness_of_fit_ref 1.047
_refine_ls_hydrogen_treatment constr
_refine_ls_matrix_type full
_refine_ls_number_parameters 155
_refine_ls_number_reflns 2669
_refine_ls_number_restraints 0
_refine_ls_restrained_S_all 1.047
_refine_ls_R_factor_gt 0.0481
_refine_ls_shift/su_max 0
_refine_ls_structure_factor_coef Fsqd
_refine_ls_weighting_details 'calc w=1/[\s^2^(Fo^2^)+(0.0566P)^2^+0.2818P] where P=(Fo^2^+2Fc^2^)/3'
_refine_ls_weighting_scheme calc
_refine_ls_wR_factor_ref 0.1277
_reflns_number_gt 1925
_reflns_number_total 2669
_reflns_threshold_expression I>2\s(I)
_cod_data_source_file is5073.cif
_cod_data_source_block I
_cod_original_sg_symbol_H-M 'P 21/c'
_cod_database_code 2234278
_cod_database_fobs_code 2234278

loop_
_symmetry_equiv_pos_as_xyz
'x, y, z'
'-x, y+1/2, -z+1/2'
'-x, -y, -z'
'x, -y-1/2, z-1/2'

loop_
_atom_site_type_symbol
_atom_site_label
_atom_site_fract_x
_atom_site_fract_y
_atom_site_fract_z
_atom_site_U_iso_or_equiv
_atom_site_adp_type
_atom_site_calc_flag
_atom_site_refinement_flags
_atom_site_occupancy
C C1 0.6923(3) 0.05118(6) 1.3134(2) 0.0163(3) Uani d . 1
C C2 0.8463(3) 0.07450(7) 1.2597(2) 0.0179(3) Uani d . 1
H H2 1.0185 0.077 1.3622 0.022 Uiso calc R 1
C C3 0.7891(3) 0.09498(7) 1.0787(2) 0.0175(3) Uani d . 1
H H3 0.9269 0.1095 1.0758 0.021 Uiso calc R 1
C C4 0.5591(3) 0.09684(7) 0.9038(2) 0.0172(3) Uani d . 1
C C5 0.3285(3) 0.07598(7) 0.8670(2) 0.0177(3) Uani d . 1
H H5 0.1911 0.08 0.7352 0.021 Uiso calc R 1
C C6 0.2696(3) 0.05111(7) 0.9882(2) 0.0181(4) Uani d . 1
H H6 0.099 0.04 0.9262 0.022 Uiso calc R 1
C C7 0.4217(3) 0.03894(6) 1.1931(2) 0.0163(3) Uani d . 1
C C11 0.6741(3) 0.16352(6) 0.5654(2) 0.0178(3) Uani d . 1
C C12 0.4382(3) 0.16419(7) 0.3910(2) 0.0209(4) Uani d . 1
H H12 0.2969 0.1489 0.3868 0.025 Uiso calc R 1
C C13 0.4112(3) 0.18728(7) 0.2241(2) 0.0247(4) Uani d . 1
H H13 0.251 0.1878 0.105 0.03 Uiso calc R 1
C C14 0.6179(3) 0.20974(7) 0.2304(2) 0.0258(4) Uani d . 1
H H14 0.5989 0.2255 0.1158 0.031 Uiso calc R 1
C C15 0.8514(3) 0.20909(7) 0.4036(3) 0.0252(4) Uani d . 1
H H15 0.9922 0.2246 0.4076 0.03 Uiso calc R 1
C C16 0.8811(3) 0.18585(7) 0.5718(2) 0.0213(4) Uani d . 1
H H16 1.0418 0.1852 0.6904 0.026 Uiso calc R 1
N N1 0.5284(2) 0.11965(6) 0.72852(19) 0.0194(3) Uani d . 1
N N2 0.7201(3) 0.14104(6) 0.74631(18) 0.0196(3) Uani d . 1
O O1 0.8030(2) 0.03666(5) 1.50085(15) 0.0204(3) Uani d . 1
H H1 0.6956 0.0231 1.5202 0.031 Uiso calc R 1
O O2 0.3290(2) 0.01652(5) 1.27961(15) 0.0219(3) Uani d . 1

loop_
_atom_site_aniso_label
_atom_site_aniso_U_11
_atom_site_aniso_U_22
_atom_site_aniso_U_33
_atom_site_aniso_U_12
_atom_site_aniso_U_13
_atom_site_aniso_U_23
C1 0.0157(8) 0.0170(8) 0.0138(7) 0.0017(6) 0.0064(6) -0.0002(6)
C2 0.0134(8) 0.0216(9) 0.0144(7) -0.0009(6) 0.0046(6) -0.0004(6)
C3 0.0162(8) 0.0195(9) 0.0185(8) -0.0022(6) 0.0103(7) -0.0004(6)
C4 0.0185(8) 0.0174(9) 0.0151(7) -0.0002(6) 0.0087(6) -0.0003(6)
C5 0.0154(8) 0.0204(9) 0.0142(7) 0.0007(6) 0.0058(6) -0.0006(6)
C6 0.0139(7) 0.0218(9) 0.0162(7) -0.0007(6) 0.0065(6) -0.0013(6)
C7 0.0160(8) 0.0170(9) 0.0176(7) 0.0008(6) 0.0101(6) -0.0010(6)
C11 0.0223(8) 0.0149(8) 0.0186(8) 0.0008(6) 0.0125(7) 0.0004(6)
C12 0.0217(8) 0.0198(9) 0.0214(8) -0.0015(7) 0.0115(7) 0.0003(6)
C13 0.0296(9) 0.0216(10) 0.0192(8) 0.0011(7) 0.0105(7) 0.0037(7)
C14 0.0387(10) 0.0183(9) 0.0244(9) -0.0006(8) 0.0195(8) 0.0037(7)
C15 0.0315(10) 0.0197(9) 0.0324(9) -0.0029(7) 0.0225(8) 0.0001(7)
C16 0.0223(8) 0.0209(9) 0.0218(8) -0.0001(7) 0.0125(7) -0.0009(7)
N1 0.0182(7) 0.0218(8) 0.0182(7) -0.0015(6) 0.0097(6) 0.0009(5)
N2 0.0204(7) 0.0213(8) 0.0188(7) -0.0005(6) 0.0116(6) 0.0004(6)
O1 0.0152(6) 0.0285(7) 0.0151(5) -0.0033(5) 0.0065(5) 0.0033(5)
O2 0.0162(6) 0.0306(7) 0.0185(6) -0.0019(5) 0.0089(5) 0.0036(5)

loop_
_atom_type_symbol
_atom_type_description
_atom_type_scat_dispersion_real
_atom_type_scat_dispersion_imag
_atom_type_scat_source
C C 0.0033 0.0016 'International Tables Vol C Tables 4.2.6.8 and 6.1.1.4'
H H 0 0 'International Tables Vol C Tables 4.2.6.8 and 6.1.1.4'
N N 0.0061 0.0033 'International Tables Vol C Tables 4.2.6.8 and 6.1.1.4'
O O 0.0106 0.006 'International Tables Vol C Tables 4.2.6.8 and 6.1.1.4'

loop_
_geom_angle_atom_site_label_1
_geom_angle_atom_site_label_2
_geom_angle_atom_site_label_3
_geom_angle
O1 C1 C2 116.06(13)
O1 C1 C7 114.31(13)
C2 C1 C7 129.62(14)
C1 C2 C3 130.28(14)
C1 C2 H2 114.9
C3 C2 H2 114.9
C4 C3 C2 128.53(15)
C4 C3 H3 115.7
C2 C3 H3 115.7
C3 C4 C5 126.89(14)
C3 C4 N1 122.36(14)
C5 C4 N1 110.72(13)
C6 C5 C4 131.02(15)
C6 C5 H5 114.5
C4 C5 H5 114.5
C5 C6 C7 130.70(15)
C5 C6 H6 114.7
C7 C6 H6 114.7
O2 C7 C6 120.84(14)
O2 C7 C1 116.31(14)
C6 C7 C1 122.85(14)
C16 C11 C12 120.25(14)
C16 C11 N2 116.06(14)
C12 C11 N2 123.69(14)
C13 C12 C11 119.66(15)
C13 C12 H12 120.2
C11 C12 H12 120.2
C12 C13 C14 120.16(16)
C12 C13 H13 119.9
C14 C13 H13 119.9
C15 C14 C13 120.03(15)
C15 C14 H14 120
C13 C14 H14 120
C14 C15 C16 120.34(16)
C14 C15 H15 119.8
C16 C15 H15 119.8
C11 C16 C15 119.55(15)
C11 C16 H16 120.2
C15 C16 H16 120.2
N2 N1 C4 116.00(13)
N1 N2 C11 112.83(13)
C1 O1 H1 109.5

loop_
_geom_bond_atom_site_label_1
_geom_bond_atom_site_label_2
_geom_bond_distance
C1 O1 1.3301(18)
C1 C2 1.380(2)
C1 C7 1.471(2)
C2 C3 1.397(2)
C2 H2 0.95
C3 C4 1.379(2)
C3 H3 0.95
C4 C5 1.414(2)
C4 N1 1.4342(19)
C5 C6 1.362(2)
C5 H5 0.95
C6 C7 1.429(2)
C6 H6 0.95
C7 O2 1.2521(18)
C11 C16 1.389(2)
C11 C12 1.395(2)
C11 N2 1.4378(19)
C12 C13 1.385(2)
C12 H12 0.95
C13 C14 1.389(2)
C13 H13 0.95
C14 C15 1.383(2)
C14 H14 0.95
C15 C16 1.390(2)
C15 H15 0.95
C16 H16 0.95
N1 N2 1.2530(19)
O1 H1 0.84

loop_
_geom_hbond_atom_site_label_D
_geom_hbond_atom_site_label_H
_geom_hbond_atom_site_label_A
_geom_hbond_site_symmetry_A
_geom_hbond_distance_DH
_geom_hbond_distance_HA
_geom_hbond_distance_DA
_geom_hbond_angle_DHA
O1 H1 O2 . 0.84 2.08 2.5754(15) 117
C5 H5 O1 1_454 0.95 2.40 3.1866(19) 140
O1 H1 O2 3_658 0.84 1.96 2.6686(15) 141

loop_
_geom_torsion_atom_site_label_1
_geom_torsion_atom_site_label_2
_geom_torsion_atom_site_label_3
_geom_torsion_atom_site_label_4
_geom_torsion
O1 C1 C2 C3 -178.41(16)
C7 C1 C2 C3 2.7(3)
C1 C2 C3 C4 -0.4(3)
C2 C3 C4 C5 -2.9(3)
C2 C3 C4 N1 179.51(16)
C3 C4 C5 C6 2.2(3)
N1 C4 C5 C6 -179.90(17)
C4 C5 C6 C7 1.3(3)
C5 C6 C7 O2 178.42(17)
C5 C6 C7 C1 -2.1(3)
O1 C1 C7 O2 -0.2(2)
C2 C1 C7 O2 178.73(16)
O1 C1 C7 C6 -179.64(14)
C2 C1 C7 C6 -0.7(3)
C16 C11 C12 C13 0.0(2)
N2 C11 C12 C13 179.29(15)
C11 C12 C13 C14 -0.1(3)
C12 C13 C14 C15 0.0(3)
C13 C14 C15 C16 0.3(3)
C12 C11 C16 C15 0.3(2)
N2 C11 C16 C15 -179.08(15)
C14 C15 C16 C11 -0.4(3)
C3 C4 N1 N2 -4.4(2)
C5 C4 N1 N2 177.61(14)
C4 N1 N2 C11 -179.34(13)
C16 C11 N2 N1 -177.26(14)
C12 C11 N2 N1 3.4(2)

loop_
_cod_related_entry_id
_cod_related_entry_database
_cod_related_entry_code
1 ChemSpider 21406553
